data_7219496
loop_
_publ_author_name
'Cowell, Joseph'
'Abualnaja, Matokah'
'Morton, Stephanie'
'Linder, Ruth'
'Buckingham, Faye'
'Waddell, Paul G.'
'Probert, Michael R.'
'Hall, Michael J.'

_publ_section_title
;
 Diastereoselective synthesis of functionalised carbazoles via a
 sequential Diels--Alder/ene reaction strategy
;
_journal_issue 21
_journal_name_full 'RSC Adv.'
_journal_page_first 16125
_journal_paper_doi 10.1039/C5RA00499C
_journal_volume 5
_journal_year 2015
_chemical_formula_moiety 'C28 H24 Br2 N4 O5 S, C4 H10 O'
_chemical_formula_sum 'C32 H34 Br2 N4 O6 S'
_chemical_formula_weight 762.51
_chemical_name_systematic
(3aS*,5S*,10bS*)-5-((2,6-dibromophenyl)(hydroxy)amino)-N,N-dimethyl-1,3-dioxo-2-phenyl-1,3,3a,4,5,10b-hexahydropyrrolo[3,4-a]carbazole-10(2H)-sulfonamide
_space_group_crystal_system triclinic
_space_group_IT_number 2
_space_group_name_Hall '-P 1'
_space_group_name_H-M_alt 'P -1'
_symmetry_space_group_name_Hall '-P 1'
_symmetry_space_group_name_H-M 'P -1'
_atom_sites_solution_hydrogens mixed
_atom_sites_solution_primary direct
_audit_creation_date 2014-12-17
_audit_creation_method
;
Olex2 1.2-alpha
(compiled 2014.12.09 svn.r3114 for OlexSys, GUI svn.r4963)
;
_audit_update_record
;
2014-12-18 deposited with the CCDC.
2015-01-16 downloaded from the CCDC.
;
_cell_angle_alpha 87.321(10)
_cell_angle_beta 78.605(10)
_cell_angle_gamma 70.030(11)
_cell_formula_units_Z 2
_cell_length_a 10.0627(11)
_cell_length_b 12.5064(17)
_cell_length_c 13.7858(16)
_cell_measurement_reflns_used 3099
_cell_measurement_temperature 150.00(10)
_cell_measurement_theta_max 26.7130
_cell_measurement_theta_min 2.9480
_cell_volume 1598.1(4)
_computing_cell_refinement
;
CrysAlisPro, Agilent Technologies,
Version 1.171.37.33 (release 27-03-2014 CrysAlis171 .NET)
(compiled Mar 27 2014,17:12:48)
;
_computing_data_collection
;
CrysAlisPro, Agilent Technologies,
Version 1.171.37.33 (release 27-03-2014 CrysAlis171 .NET)
(compiled Mar 27 2014,17:12:48)
;
_computing_data_reduction
;
CrysAlisPro, Agilent Technologies,
Version 1.171.37.33 (release 27-03-2014 CrysAlis171 .NET)
(compiled Mar 27 2014,17:12:48)
;
_computing_molecular_graphics 'Olex2 (Dolomanov et al., 2009)'
_computing_publication_material 'Olex2 (Dolomanov et al., 2009)'
_computing_structure_refinement 'XL (Sheldrick, 2008)'
_computing_structure_solution 'XT (Sheldrick, 2008)'
_diffrn_ambient_environment N~2~
_diffrn_ambient_temperature 150.00(10)
_diffrn_detector 'CCD plate'
_diffrn_detector_area_resol_mean 10.3968
_diffrn_detector_type Atlas
_diffrn_measured_fraction_theta_full 0.993
_diffrn_measured_fraction_theta_max 0.887
_diffrn_measurement_details
;
  1 omega  -67.00  -37.00   1.0000   10.0000
omega____ theta____ kappa____ phi______ frames
    -      -23.7292   77.0000  -60.0000 30

  2 omega  -92.00  -42.00   1.0000   10.0000
omega____ theta____ kappa____ phi______ frames
    -      -23.7292  179.0000   90.0000 50

  3 omega -118.00  -42.00   1.0000   10.0000
omega____ theta____ kappa____ phi______ frames
    -      -23.7292  179.0000 -150.0000 76

  4 omega -104.00   78.00   1.0000   10.0000
omega____ theta____ kappa____ phi______ frames
    -      -23.7292   38.0000  150.0000 182

  5 omega   92.00  130.00   1.0000   10.0000
omega____ theta____ kappa____ phi______ frames
    -       25.1354  159.0000 -143.0000 38

  6 omega  -61.00   25.00   1.0000   10.0000
omega____ theta____ kappa____ phi______ frames
    -       25.1354  -38.0000 -120.0000 86
;
_diffrn_measurement_device 'four-circle diffractometer'
_diffrn_measurement_device_type 'Xcalibur, Atlas, Gemini ultra'
_diffrn_measurement_method '\w scans'
_diffrn_orient_matrix_UB_11 -0.0419430000
_diffrn_orient_matrix_UB_12 0.0087615000
_diffrn_orient_matrix_UB_13 0.0486336000
_diffrn_orient_matrix_UB_21 -0.0598782000
_diffrn_orient_matrix_UB_22 0.0373809000
_diffrn_orient_matrix_UB_23 -0.0184265000
_diffrn_orient_matrix_UB_31 -0.0223313000
_diffrn_orient_matrix_UB_32 -0.0465732000
_diffrn_orient_matrix_UB_33 -0.0071723000
_diffrn_radiation_monochromator graphite
_diffrn_radiation_probe x-ray
_diffrn_radiation_type MoK\a
_diffrn_radiation_wavelength 0.71073
_diffrn_reflns_av_R_equivalents 0.0263
_diffrn_reflns_av_unetI/netI 0.0504
_diffrn_reflns_Laue_measured_fraction_full 0.993
_diffrn_reflns_Laue_measured_fraction_max 0.887
_diffrn_reflns_limit_h_max 12
_diffrn_reflns_limit_h_min -12
_diffrn_reflns_limit_k_max 9
_diffrn_reflns_limit_k_min -15
_diffrn_reflns_limit_l_max 15
_diffrn_reflns_limit_l_min -17
_diffrn_reflns_number 10012
_diffrn_reflns_point_group_measured_fraction_full 0.993
_diffrn_reflns_point_group_measured_fraction_max 0.887
_diffrn_reflns_theta_full 25.242
_diffrn_reflns_theta_max 26.798
_diffrn_reflns_theta_min 2.894
_diffrn_source 'Enhance (Mo) X-ray Source'
_diffrn_standards_number 0
_exptl_absorpt_coefficient_mu 2.653
_exptl_absorpt_correction_T_max 0.698
_exptl_absorpt_correction_T_min 0.300
_exptl_absorpt_correction_type analytical
_exptl_absorpt_process_details
;
CrysAlisPro, Agilent Technologies,
Version 1.171.37.33 (release 27-03-2014 CrysAlis171 .NET)
(compiled Mar 27 2014,17:12:48)
Analytical numeric absorption correction using a multifaceted crystal
            model based on expressions derived by R.C. Clark & J.S. Reid.
(Clark, R. C. & Reid, J. S. (1995). Acta Cryst. A51, 887-897)
Empirical absorption correction using spherical harmonics,
 implemented in SCALE3 ABSPACK scaling algorithm.
;
_exptl_crystal_colour 'clear light colourless'
_exptl_crystal_colour_lustre clear
_exptl_crystal_colour_modifier light
_exptl_crystal_colour_primary colourless
_exptl_crystal_density_diffrn 1.585
_exptl_crystal_description prism
_exptl_crystal_F_000 776
_exptl_crystal_size_max 0.7113
_exptl_crystal_size_mid 0.156
_exptl_crystal_size_min 0.1482
_refine_diff_density_max 3.753
_refine_diff_density_min -0.917
_refine_diff_density_rms 0.122
_refine_ls_extinction_method none
_refine_ls_goodness_of_fit_ref 1.037
_refine_ls_hydrogen_treatment mixed
_refine_ls_matrix_type full
_refine_ls_number_parameters 414
_refine_ls_number_reflns 6056
_refine_ls_number_restraints 366
_refine_ls_restrained_S_all 1.015
_refine_ls_R_factor_all 0.0755
_refine_ls_R_factor_gt 0.0604
_refine_ls_shift/su_max 0.000
_refine_ls_shift/su_mean 0.000
_refine_ls_structure_factor_coef Fsqd
_refine_ls_weighting_details 'w=1/[\s^2^(Fo^2^)+(0.0662P)^2^+7.5386P] where P=(Fo^2^+2Fc^2^)/3'
_refine_ls_weighting_scheme calc
_refine_ls_wR_factor_gt 0.1457
_refine_ls_wR_factor_ref 0.1595
_reflns_Friedel_coverage 0.000
_reflns_number_gt 4915
_reflns_number_total 6056
_reflns_threshold_expression 'I > 2\s(I)'
_cod_data_source_file c5ra00499c2.cif
_cod_data_source_block mjh69
_cod_original_cell_volume 1598.0(4)
_cod_database_code 7219496
_shelxl_version_number 2014/6
_chemical_oxdiff_formula 'C32 H34 O6 S1 Br2 N4'
_shelx_space_group_comment
;
The symmetry employed for this shelxl refinement is uniquely defined
by the following loop, which should always be used as a source of
symmetry information in preference to the above space-group names.
They are only intended as comments.
;
_reflns_odcompleteness_completeness 92.08
_reflns_odcompleteness_iscentric 1
_reflns_odcompleteness_theta 26.32
_olex2_refinement_description
;
1. Fixed Uiso
 At 1.2 times of:
  All C(H) groups, All C(H,H) groups
 At 1.5 times of:
  All C(H,H,H) groups
2. Rigid body (RIGU) restrains
 All non-hydrogen atoms
 with sigma for 1-2 distances of 0.004 and sigma for 1-3 distances of 0.004
3.a Ternary CH refined with riding coordinates:
 C13(H13), C4(H4), C2(H2)
3.b Secondary CH2 refined with riding coordinates:
 C3(H3A,H3B), C31(H31A,H31B), C30(H30A,H30B)
3.c Aromatic/amide H refined with riding coordinates:
 C7(H7), C10(H10), C9(H9), C20(H20), C8(H8), C23(H23), C25(H25), C16(H16),
 C18(H18), C19(H19), C24(H24), C17(H17)
3.d Idealised Me refined as rotating group:
 C27(H27A,H27B,H27C), C28(H28A,H28B,H28C), C32(H32A,H32B,H32C), C29(H29A,H29B,
 H29C)
;
_olex2_submission_special_instructions 'No special instructions were received'

loop_
_space_group_symop_operation_xyz
'x, y, z'
'-x, -y, -z'

loop_
_atom_site_label
_atom_site_type_symbol
_atom_site_fract_x
_atom_site_fract_y
_atom_site_fract_z
_atom_site_U_iso_or_equiv
_atom_site_adp_type
_atom_site_occupancy
_atom_site_site_symmetry_order
_atom_site_calc_flag
_atom_site_refinement_flags_posn
_atom_site_refinement_flags_adp
Br2 Br 0.65589(6) 0.64258(5) 0.62509(4) 0.03544(18) Uani 1 1 d . U
Br1 Br 0.41111(7) 0.81678(5) 1.02336(4) 0.03548(18) Uani 1 1 d . U
S1 S 0.23440(13) 0.72006(11) 0.53191(9) 0.0230(3) Uani 1 1 d . U
O5 O 0.5876(4) 0.5882(3) 0.9307(3) 0.0241(8) Uani 1 1 d . U
O3 O 0.3301(4) 0.6147(3) 0.4873(3) 0.0297(8) Uani 1 1 d . U
O2 O 0.2054(4) 0.4441(3) 0.6219(3) 0.0286(8) Uani 1 1 d . U
O1 O 0.5957(4) 0.2341(3) 0.7513(3) 0.0311(9) Uani 1 1 d . U
O4 O 0.2803(5) 0.8166(3) 0.5207(3) 0.0372(9) Uani 1 1 d . U
O6 O 0.8793(4) 0.4988(4) 0.8772(3) 0.0410(10) Uani 1 1 d . U
N2 N 0.1937(4) 0.6947(3) 0.6534(3) 0.0201(8) Uani 1 1 d . U
N4 N 0.5300(4) 0.6253(3) 0.8423(3) 0.0216(9) Uani 1 1 d . U
N1 N 0.3923(5) 0.3167(3) 0.6842(3) 0.0247(9) Uani 1 1 d . U
N3 N 0.0779(5) 0.7559(4) 0.5025(3) 0.0299(10) Uani 1 1 d . U
C5 C 0.2966(5) 0.6668(4) 0.7893(4) 0.0202(9) Uani 1 1 d . U
C13 C 0.3973(5) 0.5032(4) 0.6653(4) 0.0208(10) Uani 1 1 d . U
H13 H 0.4600 0.5081 0.6004 0.025 Uiso 1 1 calc R .
C12 C 0.3026(5) 0.6207(4) 0.7014(4) 0.0194(9) Uani 1 1 d . U
C4 C 0.3884(5) 0.6054(4) 0.8616(4) 0.0201(10) Uani 1 1 d . U
H4 H 0.3363 0.6295 0.9309 0.024 Uiso 1 1 calc R .
C21 C 0.5329(5) 0.7382(4) 0.8207(4) 0.0236(10) Uani 1 1 d . U
C11 C 0.1155(5) 0.7897(4) 0.7187(4) 0.0214(10) Uani 1 1 d . U
C14 C 0.3149(5) 0.4236(4) 0.6532(4) 0.0221(10) Uani 1 1 d . U
C6 C 0.1775(5) 0.7737(4) 0.8028(4) 0.0212(10) Uani 1 1 d . U
C3 C 0.4243(6) 0.4776(4) 0.8467(4) 0.0232(10) Uani 1 1 d . U
H3A H 0.3350 0.4586 0.8657 0.028 Uiso 1 1 calc R .
H3B H 0.4912 0.4357 0.8904 0.028 Uiso 1 1 calc R .
C1 C 0.5075(6) 0.3180(4) 0.7257(4) 0.0248(10) Uani 1 1 d . U
C7 C 0.1137(6) 0.8522(4) 0.8818(4) 0.0267(11) Uani 1 1 d . U
H7 H 0.1529 0.8428 0.9402 0.032 Uiso 1 1 calc R .
C26 C 0.5950(6) 0.7581(5) 0.7244(4) 0.0279(11) Uani 1 1 d . U
C15 C 0.3506(5) 0.2186(4) 0.6822(4) 0.0242(10) Uani 1 1 d . U
C22 C 0.4936(6) 0.8280(5) 0.8892(4) 0.0286(11) Uani 1 1 d . U
C10 C -0.0059(6) 0.8809(4) 0.7091(4) 0.0266(11) Uani 1 1 d . U
H10 H -0.0464 0.8901 0.6513 0.032 Uiso 1 1 calc R .
C2 C 0.4934(5) 0.4399(4) 0.7390(4) 0.0220(10) Uani 1 1 d . U
H2 H 0.5901 0.4492 0.7213 0.026 Uiso 1 1 calc R .
C9 C -0.0661(6) 0.9583(5) 0.7883(4) 0.0319(12) Uani 1 1 d . U
H9 H -0.1490 1.0227 0.7843 0.038 Uiso 1 1 calc R .
C20 C 0.3817(6) 0.1556(4) 0.5962(4) 0.0305(12) Uani 1 1 d . U
H20 H 0.4325 0.1764 0.5369 0.037 Uiso 1 1 calc R .
C8 C -0.0073(6) 0.9434(5) 0.8730(4) 0.0290(11) Uani 1 1 d . U
H8 H -0.0516 0.9974 0.9261 0.035 Uiso 1 1 calc R .
C23 C 0.5180(7) 0.9300(5) 0.8630(5) 0.0377(13) Uani 1 1 d . U
H23 H 0.4911 0.9893 0.9112 0.045 Uiso 1 1 calc R .
C25 C 0.6185(6) 0.8601(5) 0.6981(5) 0.0358(13) Uani 1 1 d . U
H25 H 0.6605 0.8708 0.6320 0.043 Uiso 1 1 calc R .
C16 C 0.2777(6) 0.1880(5) 0.7686(5) 0.0358(13) Uani 1 1 d . U
H16 H 0.2566 0.2316 0.8278 0.043 Uiso 1 1 calc R .
C18 C 0.2639(6) 0.0317(5) 0.6833(5) 0.0368(13) Uani 1 1 d . U
H18 H 0.2328 -0.0320 0.6833 0.044 Uiso 1 1 calc R .
C19 C 0.3382(6) 0.0616(5) 0.5968(5) 0.0352(13) Uani 1 1 d . U
H19 H 0.3593 0.0176 0.5378 0.042 Uiso 1 1 calc R .
C24 C 0.5807(7) 0.9447(5) 0.7680(5) 0.0387(13) Uani 1 1 d . U
H24 H 0.5979 1.0139 0.7507 0.046 Uiso 1 1 calc R .
C27 C 0.0208(7) 0.6635(6) 0.4971(5) 0.0471(16) Uani 1 1 d . U
H27A H 0.0685 0.6195 0.4354 0.071 Uiso 1 1 calc GR .
H27B H -0.0832 0.6957 0.4989 0.071 Uiso 1 1 calc GR .
H27C H 0.0388 0.6136 0.5535 0.071 Uiso 1 1 calc GR .
C17 C 0.2355(7) 0.0937(5) 0.7687(5) 0.0408(14) Uani 1 1 d . U
H17 H 0.1865 0.0719 0.8282 0.049 Uiso 1 1 calc R .
C31 C 0.9231(8) 0.4129(6) 0.8013(6) 0.0568(18) Uani 1 1 d . U
H31A H 1.0292 0.3861 0.7799 0.068 Uiso 1 1 calc R .
H31B H 0.8793 0.4446 0.7433 0.068 Uiso 1 1 calc R .
C28 C 0.0525(8) 0.8430(7) 0.4258(6) 0.060(2) Uani 1 1 d . U
H28A H 0.0824 0.9057 0.4421 0.090 Uiso 1 1 calc GR .
H28B H -0.0503 0.8720 0.4230 0.090 Uiso 1 1 calc GR .
H28C H 0.1085 0.8090 0.3614 0.090 Uiso 1 1 calc GR .
C30 C 0.9273(8) 0.5929(7) 0.8511(7) 0.061(2) Uani 1 1 d . U
H30A H 0.8840 0.6336 0.7955 0.074 Uiso 1 1 calc R .
H30B H 1.0334 0.5658 0.8298 0.074 Uiso 1 1 calc R .
C32 C 0.8756(8) 0.3168(6) 0.8407(6) 0.0554(18) Uani 1 1 d . U
H32A H 0.9086 0.2560 0.7901 0.083 Uiso 1 1 calc GR .
H32B H 0.7701 0.3432 0.8587 0.083 Uiso 1 1 calc GR .
H32C H 0.9165 0.2877 0.8995 0.083 Uiso 1 1 calc GR .
C29 C 0.8831(9) 0.6708(7) 0.9388(7) 0.068(2) Uani 1 1 d . U
H29A H 0.9071 0.7396 0.9201 0.102 Uiso 1 1 calc GR .
H29B H 0.9342 0.6325 0.9911 0.102 Uiso 1 1 calc GR .
H29C H 0.7790 0.6917 0.9630 0.102 Uiso 1 1 calc GR .
H5 H 0.672(7) 0.555(5) 0.910(5) 0.027(16) Uiso 1 1 d . .

loop_
_atom_site_aniso_label
_atom_site_aniso_U_11
_atom_site_aniso_U_22
_atom_site_aniso_U_33
_atom_site_aniso_U_23
_atom_site_aniso_U_13
_atom_site_aniso_U_12
Br2 0.0377(3) 0.0439(3) 0.0244(3) 0.0040(2) -0.0004(2) -0.0169(3)
Br1 0.0483(4) 0.0312(3) 0.0300(3) -0.0079(2) -0.0115(3) -0.0141(3)
S1 0.0220(6) 0.0278(6) 0.0190(6) 0.0020(5) -0.0046(5) -0.0081(5)
O5 0.026(2) 0.0300(19) 0.0185(18) 0.0028(14) -0.0084(15) -0.0107(16)
O3 0.031(2) 0.0339(19) 0.0175(19) -0.0028(15) -0.0045(15) -0.0017(15)
O2 0.0263(18) 0.0283(19) 0.035(2) 0.0000(16) -0.0117(16) -0.0106(15)
O1 0.035(2) 0.0247(18) 0.033(2) 0.0016(15) -0.0135(17) -0.0058(15)
O4 0.045(2) 0.042(2) 0.033(2) 0.0091(17) -0.0078(19) -0.0254(19)
O6 0.032(2) 0.053(2) 0.041(3) 0.0060(19) -0.0077(19) -0.0186(19)
N2 0.022(2) 0.0220(19) 0.0165(19) -0.0018(15) -0.0033(15) -0.0074(16)
N4 0.026(2) 0.028(2) 0.017(2) 0.0028(16) -0.0094(16) -0.0131(17)
N1 0.028(2) 0.0191(19) 0.031(2) 0.0003(16) -0.0122(18) -0.0090(16)
N3 0.025(2) 0.035(2) 0.028(2) 0.0017(19) -0.0117(18) -0.0051(18)
C5 0.022(2) 0.023(2) 0.019(2) -0.0001(17) -0.0041(18) -0.0126(18)
C13 0.024(2) 0.023(2) 0.017(2) -0.0012(17) -0.0043(18) -0.0090(18)
C12 0.020(2) 0.023(2) 0.017(2) 0.0016(17) -0.0040(17) -0.0109(17)
C4 0.023(2) 0.025(2) 0.016(2) 0.0010(18) -0.0048(18) -0.0130(18)
C21 0.023(2) 0.028(2) 0.025(2) 0.0053(18) -0.0111(19) -0.0131(19)
C11 0.023(2) 0.023(2) 0.022(2) -0.0034(17) -0.0013(18) -0.0123(18)
C14 0.029(2) 0.019(2) 0.019(2) -0.0047(18) -0.0048(19) -0.0081(18)
C6 0.021(2) 0.024(2) 0.021(2) -0.0004(17) -0.0009(18) -0.0133(18)
C3 0.026(3) 0.026(2) 0.020(2) -0.0011(18) -0.004(2) -0.012(2)
C1 0.026(2) 0.026(2) 0.024(3) -0.0017(19) -0.007(2) -0.0088(19)
C7 0.032(3) 0.030(2) 0.021(3) -0.0051(19) -0.001(2) -0.017(2)
C26 0.026(3) 0.036(3) 0.026(3) 0.006(2) -0.009(2) -0.014(2)
C15 0.024(2) 0.020(2) 0.032(3) 0.0016(18) -0.011(2) -0.0086(19)
C22 0.030(3) 0.032(3) 0.031(3) 0.004(2) -0.019(2) -0.013(2)
C10 0.026(2) 0.023(2) 0.030(3) -0.0023(19) -0.005(2) -0.0072(19)
C2 0.023(2) 0.025(2) 0.019(2) -0.0007(18) -0.0050(19) -0.0088(18)
C9 0.028(3) 0.026(3) 0.040(3) -0.007(2) -0.004(2) -0.006(2)
C20 0.040(3) 0.025(2) 0.032(3) 0.003(2) -0.014(2) -0.014(2)
C8 0.029(3) 0.029(3) 0.028(3) -0.011(2) 0.002(2) -0.011(2)
C23 0.048(3) 0.031(3) 0.046(3) 0.005(2) -0.026(3) -0.020(2)
C25 0.032(3) 0.040(3) 0.042(3) 0.018(2) -0.015(2) -0.019(2)
C16 0.036(3) 0.031(3) 0.039(3) 0.000(2) 0.000(2) -0.012(2)
C18 0.034(3) 0.024(3) 0.058(3) 0.009(2) -0.018(3) -0.014(2)
C19 0.042(3) 0.027(3) 0.045(3) 0.001(2) -0.020(3) -0.014(2)
C24 0.039(3) 0.034(3) 0.052(3) 0.014(2) -0.022(3) -0.017(2)
C27 0.042(4) 0.059(4) 0.051(4) -0.001(3) -0.023(3) -0.024(3)
C17 0.042(3) 0.036(3) 0.047(3) 0.008(2) -0.003(3) -0.020(3)
C31 0.053(4) 0.060(4) 0.044(4) -0.001(3) 0.004(3) -0.008(3)
C28 0.055(4) 0.069(5) 0.056(5) 0.029(4) -0.031(4) -0.014(4)
C30 0.042(4) 0.061(4) 0.088(6) 0.023(3) -0.018(4) -0.025(3)
C32 0.046(4) 0.059(4) 0.057(5) -0.014(3) -0.006(3) -0.012(3)
C29 0.056(5) 0.064(5) 0.102(6) 0.012(4) -0.028(4) -0.037(4)

loop_
_atom_type_symbol
_atom_type_description
_atom_type_scat_dispersion_real
_atom_type_scat_dispersion_imag
_atom_type_scat_source
C C 0.0033 0.0016 'International Tables Vol C Tables 4.2.6.8 and 6.1.1.4'
H H 0.0000 0.0000 'International Tables Vol C Tables 4.2.6.8 and 6.1.1.4'
O O 0.0106 0.0060 'International Tables Vol C Tables 4.2.6.8 and 6.1.1.4'
S S 0.1246 0.1234 'International Tables Vol C Tables 4.2.6.8 and 6.1.1.4'
Br Br -0.2901 2.4595 'International Tables Vol C Tables 4.2.6.8 and 6.1.1.4'
N N 0.0061 0.0033 'International Tables Vol C Tables 4.2.6.8 and 6.1.1.4'

loop_
_exptl_crystal_face_index_h
_exptl_crystal_face_index_k
_exptl_crystal_face_index_l
_exptl_crystal_face_perp_dist
_exptl_oxdiff_crystal_face_indexfrac_h
_exptl_oxdiff_crystal_face_indexfrac_k
_exptl_oxdiff_crystal_face_indexfrac_l
_exptl_oxdiff_crystal_face_x
_exptl_oxdiff_crystal_face_y
_exptl_oxdiff_crystal_face_z
0 1 0 0.0885 -0.0002 1.0007 0.0008 0.0088 0.0374 -0.0466
-2 -1 0 0.3390 -2.0021 -0.9997 -0.0008 0.0752 0.0825 0.0913
2 1 0 0.3180 2.0021 0.9997 0.0008 -0.0752 -0.0825 -0.0913
0 0 -1 0.0786 0.0003 -0.0003 -1.0010 -0.0487 0.0184 0.0072
0 0 1 0.0696 -0.0003 0.0003 1.0010 0.0487 -0.0184 -0.0072
0 -1 0 0.0675 0.0002 -1.0007 -0.0008 -0.0088 -0.0374 0.0466

loop_
_geom_angle_atom_site_label_1
_geom_angle_atom_site_label_2
_geom_angle_atom_site_label_3
_geom_angle
O3 S1 O4 118.7(3)
O3 S1 N2 105.8(2)
O3 S1 N3 112.5(2)
O4 S1 N2 109.1(2)
O4 S1 N3 108.2(3)
N3 S1 N2 100.9(2)
N4 O5 H5 103(4)
C30 O6 C31 114.5(6)
C12 N2 S1 119.7(3)
C11 N2 S1 117.8(3)
C11 N2 C12 106.7(4)
O5 N4 C4 104.5(4)
C21 N4 O5 108.7(3)
C21 N4 C4 119.3(4)
C14 N1 C1 112.7(4)
C14 N1 C15 123.7(4)
C1 N1 C15 123.4(4)
C27 N3 S1 116.1(4)
C27 N3 C28 116.6(5)
C28 N3 S1 114.9(4)
C12 C5 C4 123.0(4)
C12 C5 C6 107.8(4)
C6 C5 C4 128.8(4)
C12 C13 H13 109.1
C12 C13 C14 114.1(4)
C12 C13 C2 112.4(4)
C14 C13 H13 109.1
C14 C13 C2 102.9(4)
C2 C13 H13 109.1
N2 C12 C13 124.7(4)
C5 C12 N2 110.0(4)
C5 C12 C13 124.9(4)
N4 C4 H4 110.3
N4 C4 C3 106.1(4)
C5 C4 N4 111.3(4)
C5 C4 H4 110.3
C5 C4 C3 108.4(4)
C3 C4 H4 110.3
C26 C21 N4 117.5(5)
C22 C21 N4 126.3(5)
C22 C21 C26 115.8(5)
C6 C11 N2 107.9(4)
C10 C11 N2 129.0(5)
C10 C11 C6 123.0(5)
O2 C14 N1 124.1(4)
O2 C14 C13 128.9(4)
N1 C14 C13 107.0(4)
C11 C6 C5 107.7(4)
C11 C6 C7 119.0(5)
C7 C6 C5 133.1(5)
C4 C3 H3A 109.3
C4 C3 H3B 109.3
C4 C3 C2 111.4(4)
H3A C3 H3B 108.0
C2 C3 H3A 109.3
C2 C3 H3B 109.3
O1 C1 N1 124.4(5)
O1 C1 C2 127.7(5)
N1 C1 C2 107.7(4)
C6 C7 H7 120.8
C8 C7 C6 118.5(5)
C8 C7 H7 120.8
C21 C26 Br2 120.1(4)
C25 C26 Br2 117.4(4)
C25 C26 C21 122.4(5)
C20 C15 N1 121.1(5)
C20 C15 C16 120.3(5)
C16 C15 N1 118.6(5)
C21 C22 Br1 122.1(4)
C23 C22 Br1 116.1(4)
C23 C22 C21 121.7(5)
C11 C10 H10 121.6
C11 C10 C9 116.7(5)
C9 C10 H10 121.6
C13 C2 H2 110.4
C3 C2 C13 112.8(4)
C3 C2 H2 110.4
C1 C2 C13 103.6(4)
C1 C2 C3 109.0(4)
C1 C2 H2 110.4
C10 C9 H9 119.4
C8 C9 C10 121.3(5)
C8 C9 H9 119.4
C15 C20 H20 120.3
C15 C20 C19 119.5(6)
C19 C20 H20 120.3
C7 C8 C9 121.5(5)
C7 C8 H8 119.3
C9 C8 H8 119.3
C22 C23 H23 119.9
C24 C23 C22 120.2(6)
C24 C23 H23 119.9
C26 C25 H25 120.2
C24 C25 C26 119.6(6)
C24 C25 H25 120.2
C15 C16 H16 120.1
C15 C16 C17 119.8(6)
C17 C16 H16 120.1
C19 C18 H18 120.0
C17 C18 H18 120.0
C17 C18 C19 120.1(5)
C20 C19 H19 120.0
C18 C19 C20 120.1(6)
C18 C19 H19 120.0
C23 C24 H24 119.9
C25 C24 C23 120.2(6)
C25 C24 H24 119.9
N3 C27 H27A 109.5
N3 C27 H27B 109.5
N3 C27 H27C 109.5
H27A C27 H27B 109.5
H27A C27 H27C 109.5
H27B C27 H27C 109.5
C16 C17 H17 119.9
C18 C17 C16 120.2(6)
C18 C17 H17 119.9
O6 C31 H31A 109.9
O6 C31 H31B 109.9
O6 C31 C32 108.8(6)
H31A C31 H31B 108.3
C32 C31 H31A 109.9
C32 C31 H31B 109.9
N3 C28 H28A 109.5
N3 C28 H28B 109.5
N3 C28 H28C 109.5
H28A C28 H28B 109.5
H28A C28 H28C 109.5
H28B C28 H28C 109.5
O6 C30 H30A 110.0
O6 C30 H30B 110.0
O6 C30 C29 108.6(7)
H30A C30 H30B 108.4
C29 C30 H30A 110.0
C29 C30 H30B 110.0
C31 C32 H32A 109.5
C31 C32 H32B 109.5
C31 C32 H32C 109.5
H32A C32 H32B 109.5
H32A C32 H32C 109.5
H32B C32 H32C 109.5
C30 C29 H29A 109.5
C30 C29 H29B 109.5
C30 C29 H29C 109.5
H29A C29 H29B 109.5
H29A C29 H29C 109.5
H29B C29 H29C 109.5

loop_
_geom_bond_atom_site_label_1
_geom_bond_atom_site_label_2
_geom_bond_distance
Br2 C26 1.893(6)
Br1 C22 1.892(6)
S1 O3 1.420(4)
S1 O4 1.424(4)
S1 N2 1.685(4)
S1 N3 1.612(4)
O5 N4 1.442(5)
O5 H5 0.81(6)
O2 C14 1.204(6)
O1 C1 1.211(6)
O6 C31 1.429(8)
O6 C30 1.424(8)
N2 C12 1.426(6)
N2 C11 1.423(6)
N4 C4 1.500(6)
N4 C21 1.437(6)
N1 C14 1.395(6)
N1 C1 1.395(6)
N1 C15 1.428(6)
N3 C27 1.466(8)
N3 C28 1.476(8)
C5 C12 1.348(7)
C5 C4 1.499(7)
C5 C6 1.449(7)
C13 H13 1.0000
C13 C12 1.497(7)
C13 C14 1.530(7)
C13 C2 1.545(7)
C4 H4 1.0000
C4 C3 1.527(7)
C21 C26 1.401(7)
C21 C22 1.400(7)
C11 C6 1.396(7)
C11 C10 1.382(7)
C6 C7 1.398(7)
C3 H3A 0.9900
C3 H3B 0.9900
C3 C2 1.531(7)
C1 C2 1.498(7)
C7 H7 0.9500
C7 C8 1.377(8)
C26 C25 1.395(8)
C15 C20 1.377(8)
C15 C16 1.381(8)
C22 C23 1.398(8)
C10 H10 0.9500
C10 C9 1.390(7)
C2 H2 1.0000
C9 H9 0.9500
C9 C8 1.388(8)
C20 H20 0.9500
C20 C19 1.387(8)
C8 H8 0.9500
C23 H23 0.9500
C23 C24 1.370(9)
C25 H25 0.9500
C25 C24 1.367(9)
C16 H16 0.9500
C16 C17 1.384(8)
C18 H18 0.9500
C18 C19 1.384(9)
C18 C17 1.367(9)
C19 H19 0.9500
C24 H24 0.9500
C27 H27A 0.9800
C27 H27B 0.9800
C27 H27C 0.9800
C17 H17 0.9500
C31 H31A 0.9900
C31 H31B 0.9900
C31 C32 1.482(11)
C28 H28A 0.9800
C28 H28B 0.9800
C28 H28C 0.9800
C30 H30A 0.9900
C30 H30B 0.9900
C30 C29 1.487(12)
C32 H32A 0.9800
C32 H32B 0.9800
C32 H32C 0.9800
C29 H29A 0.9800
C29 H29B 0.9800
C29 H29C 0.9800

loop_
_geom_torsion_atom_site_label_1
_geom_torsion_atom_site_label_2
_geom_torsion_atom_site_label_3
_geom_torsion_atom_site_label_4
_geom_torsion
Br2 C26 C25 C24 -177.9(4)
Br1 C22 C23 C24 178.4(4)
S1 N2 C12 C5 135.5(4)
S1 N2 C12 C13 -51.5(6)
S1 N2 C11 C6 -137.1(4)
S1 N2 C11 C10 46.7(7)
O5 N4 C4 C5 165.1(4)
O5 N4 C4 C3 -77.1(4)
O5 N4 C21 C26 129.5(4)
O5 N4 C21 C22 -43.1(6)
O3 S1 N2 C12 38.6(4)
O3 S1 N2 C11 171.0(3)
O3 S1 N3 C27 39.3(5)
O3 S1 N3 C28 -101.7(5)
O1 C1 C2 C13 162.9(5)
O1 C1 C2 C3 -76.7(7)
O4 S1 N2 C12 -90.2(4)
O4 S1 N2 C11 42.2(4)
O4 S1 N3 C27 172.4(4)
O4 S1 N3 C28 31.4(5)
N2 S1 N3 C27 -73.1(5)
N2 S1 N3 C28 145.9(5)
N2 C11 C6 C5 0.1(5)
N2 C11 C6 C7 -175.7(4)
N2 C11 C10 C9 175.7(5)
N4 C4 C3 C2 -65.1(5)
N4 C21 C26 Br2 5.5(6)
N4 C21 C26 C25 -172.5(5)
N4 C21 C22 Br1 -6.2(7)
N4 C21 C22 C23 171.5(5)
N1 C1 C2 C13 -21.4(5)
N1 C1 C2 C3 98.9(5)
N1 C15 C20 C19 -179.3(5)
N1 C15 C16 C17 179.7(5)
N3 S1 N2 C12 156.0(4)
N3 S1 N2 C11 -71.6(4)
C5 C4 C3 C2 54.6(5)
C5 C6 C7 C8 -175.3(5)
C12 N2 C11 C6 0.9(5)
C12 N2 C11 C10 -175.3(5)
C12 C5 C4 N4 88.6(5)
C12 C5 C4 C3 -27.8(6)
C12 C5 C6 C11 -1.1(5)
C12 C5 C6 C7 173.8(5)
C12 C13 C14 O2 39.6(7)
C12 C13 C14 N1 -141.4(4)
C12 C13 C2 C3 29.7(6)
C12 C13 C2 C1 147.4(4)
C4 N4 C21 C26 -110.9(5)
C4 N4 C21 C22 76.5(6)
C4 C5 C12 N2 174.5(4)
C4 C5 C12 C13 1.5(8)
C4 C5 C6 C11 -173.4(5)
C4 C5 C6 C7 1.5(9)
C4 C3 C2 C13 -57.8(5)
C4 C3 C2 C1 -172.3(4)
C21 N4 C4 C5 43.4(6)
C21 N4 C4 C3 161.2(4)
C21 C26 C25 C24 0.2(8)
C21 C22 C23 C24 0.6(8)
C11 N2 C12 C5 -1.6(5)
C11 N2 C12 C13 171.4(4)
C11 C6 C7 C8 -0.8(7)
C11 C10 C9 C8 -0.8(8)
C14 N1 C1 O1 -174.5(5)
C14 N1 C1 C2 9.7(6)
C14 N1 C15 C20 81.2(7)
C14 N1 C15 C16 -98.6(6)
C14 C13 C12 N2 -57.3(6)
C14 C13 C12 C5 114.7(5)
C14 C13 C2 C3 -93.5(5)
C14 C13 C2 C1 24.2(5)
C6 C5 C12 N2 1.7(5)
C6 C5 C12 C13 -171.4(4)
C6 C5 C4 N4 -100.2(6)
C6 C5 C4 C3 143.5(5)
C6 C11 C10 C9 0.0(8)
C6 C7 C8 C9 0.1(8)
C1 N1 C14 O2 -174.3(5)
C1 N1 C14 C13 6.7(6)
C1 N1 C15 C20 -104.9(6)
C1 N1 C15 C16 75.3(7)
C26 C21 C22 Br1 -179.0(4)
C26 C21 C22 C23 -1.3(7)
C26 C25 C24 C23 -1.0(9)
C15 N1 C14 O2 0.2(8)
C15 N1 C14 C13 -178.8(5)
C15 N1 C1 O1 11.0(8)
C15 N1 C1 C2 -164.8(5)
C15 C20 C19 C18 0.1(8)
C15 C16 C17 C18 -0.9(9)
C22 C21 C26 Br2 178.9(4)
C22 C21 C26 C25 0.9(8)
C22 C23 C24 C25 0.6(9)
C10 C11 C6 C5 176.5(5)
C10 C11 C6 C7 0.8(7)
C10 C9 C8 C7 0.7(9)
C2 C13 C12 N2 -174.0(4)
C2 C13 C12 C5 -2.0(7)
C2 C13 C14 O2 161.6(5)
C2 C13 C14 N1 -19.4(5)
C20 C15 C16 C17 -0.1(9)
C16 C15 C20 C19 0.5(8)
C19 C18 C17 C16 1.5(9)
C17 C18 C19 C20 -1.1(9)
C31 O6 C30 C29 -176.0(6)
C30 O6 C31 C32 175.8(6)
